data_4319579
loop_
_publ_author_name
'Kumiko Yoshioka'
'Hayato Kikuchi'
'Jun Mizutani'
'Kazuko Matsumoto'

_publ_section_title
;
 Redox-Associated \h1 to \h2 Conversion of Disulfide Ligands in Dinuclear
 Ruthenium Complexes
;
_journal_name_full 'Inorganic Chemistry'
_journal_page_first 2234
_journal_page_last 2239
_journal_paper_doi 10.1021/ic000392a
_journal_volume 40
_journal_year 2001
_chemical_formula_sum 'C18 H45 Cl4 N3 O12 P4 Ru2 S2 Zn'
_chemical_formula_weight 1092.91
_space_group_IT_number 2
_symmetry_cell_setting triclinic
_symmetry_Int_Tables_number 2
_symmetry_space_group_name_Hall '-P 1'
_symmetry_space_group_name_H-M 'P -1'
_cell_angle_alpha 103.14(2)
_cell_angle_beta 102.30(2)
_cell_angle_gamma 109.68(2)
_cell_formula_units_Z 2
_cell_length_a 15.921(4)
_cell_length_b 17.484(4)
_cell_length_c 8.774(2)
_cell_measurement_reflns_used 25
_cell_measurement_temperature 223.2
_cell_measurement_theta_max 15.0
_cell_measurement_theta_min 14.9
_cell_volume 2124.9(10)
_computing_cell_refinement 'MSC/AFC Diffractometer Control'
_computing_data_collection 'MSC/AFC Diffractometer Control'
_computing_data_reduction 'teXsan Ver. 1.10'
_computing_publication_material 'teXsan Ver. 1.10'
_computing_structure_refinement 'teXsan Ver. 1.10'
_computing_structure_solution SIR92
_diffrn_measurement_device_type 'Rigaku AFC7R'
_diffrn_measurement_method \w-2\q
_diffrn_radiation_type 'Mo K\a'
_diffrn_radiation_wavelength 0.7107
_diffrn_reflns_av_R_equivalents 0.030
_diffrn_reflns_limit_h_max 0
_diffrn_reflns_limit_h_min 0
_diffrn_reflns_limit_k_max 0
_diffrn_reflns_limit_k_min 0
_diffrn_reflns_limit_l_max 0
_diffrn_reflns_limit_l_min 0
_diffrn_reflns_number 10118
_diffrn_standards_decay_% 1.96
_diffrn_standards_interval_count 150
_diffrn_standards_number 3
_exptl_absorpt_coefficient_mu 1.811
_exptl_absorpt_correction_T_max 0.999
_exptl_absorpt_correction_T_min 0.824
_exptl_absorpt_correction_type psi-scan
_exptl_absorpt_process_details '(North, Phillips & Mathews, 1968)'
_exptl_crystal_colour yellow
_exptl_crystal_density_diffrn 1.708
_exptl_crystal_density_method 'not measured'
_exptl_crystal_description prismatic
_exptl_crystal_size_max 0.300
_exptl_crystal_size_mid 0.300
_exptl_crystal_size_min 0.100
_refine_diff_density_max 1.03
_refine_diff_density_min -0.60
_refine_ls_extinction_method none
_refine_ls_goodness_of_fit_ref 2.001
_refine_ls_number_parameters 433
_refine_ls_number_reflns 7195
_refine_ls_R_factor_gt 0.0550
_refine_ls_shift/su_max 0.0210
_refine_ls_structure_factor_coef F
_refine_ls_weighting_details 'w = 1/[\s^2^(Fo) + 0.00034|Fo|^2^]'
_refine_ls_weighting_scheme calc
_refine_ls_wR_factor_ref 0.0735
_reflns_number_gt 7195
_reflns_number_total 0
_reflns_threshold_expression F^2^>2.0\s(F^2^)
_cod_data_source_file ic000392a_1.cif
_cod_data_source_block C18H45Cl4N3O12P4S2Ru2Zn
_cod_original_cell_volume 2124(1)
_cod_original_sg_symbol_H-M 'P -1         '
_cod_original_formula_sum 'C18 H45 Cl4 N3 O12 P4 S2 Ru2 Zn '
_cod_database_code 4319579

loop_
_symmetry_equiv_pos_as_xyz
x,y,z
-x,-y,-z

loop_
_atom_site_label
_atom_site_type_symbol
_atom_site_fract_x
_atom_site_fract_y
_atom_site_fract_z
_atom_site_U_iso_or_equiv
_atom_site_adp_type
_atom_site_occupancy
_atom_site_calc_flag
_atom_site_refinement_flags
_atom_site_disorder_assembly
_atom_site_disorder_group
Zn Zn -0.46488(8) -0.14815(7) 0.1066(1) 0.0449(3) Uani 1.00 d . . .
Ru1 Ru -0.19046(4) -0.36843(4) -0.07801(7) 0.0220(1) Uani 1.00 d . . .
Ru2 Ru 0.03410(4) -0.24456(4) 0.19151(7) 0.0233(1) Uani 1.00 d . . .
Cl1 Cl -0.0416(1) -0.2759(1) -0.1094(2) 0.0301(5) Uani 1.00 d . . .
Cl2 Cl -0.3174(2) -0.0964(2) 0.1017(4) 0.0684(9) Uani 1.00 d . . .
Cl3 Cl -0.4902(2) -0.2119(2) 0.2984(3) 0.0547(8) Uani 1.00 d . . .
Cl4 Cl -0.5670(2) -0.2204(2) -0.1459(3) 0.0686(8) Uani 1.00 d . . .
S1 S -0.0950(1) -0.3849(1) 0.1452(2) 0.0251(4) Uani 1.00 d . . .
S2 S -0.1166(1) -0.2744(1) 0.2157(2) 0.0280(5) Uani 1.00 d . . .
P1 P -0.2155(1) -0.4749(1) -0.2988(2) 0.0271(5) Uani 1.00 d . . .
P2 P -0.3198(1) -0.4387(1) -0.0293(2) 0.0269(5) Uani 1.00 d . . .
P3 P 0.1021(2) -0.1057(1) 0.2265(3) 0.0370(6) Uani 1.00 d . . .
P4 P 0.0971(2) -0.2306(1) 0.4527(3) 0.0362(5) Uani 1.00 d . . .
O1 O -0.2602(4) -0.4712(4) -0.4766(6) 0.041(2) Uani 1.00 d . . .
O2 O -0.2847(4) -0.5671(3) -0.3094(7) 0.038(2) Uani 1.00 d . . .
O3 O -0.1251(4) -0.4887(4) -0.3311(7) 0.038(2) Uani 1.00 d . . .
O4 O -0.4195(4) -0.4663(4) -0.1627(8) 0.049(2) Uani 1.00 d . . .
O5 O -0.3229(4) -0.5196(3) 0.0220(7) 0.032(1) Uani 1.00 d . . .
O6 O -0.3397(4) -0.3853(4) 0.1219(7) 0.039(2) Uani 1.00 d . . .
O7 O 0.0450(5) -0.0672(4) 0.1164(8) 0.058(2) Uani 1.00 d . . .
O8 O 0.1362(5) -0.0425(4) 0.4088(7) 0.052(2) Uani 1.00 d . . .
O9 O 0.1990(4) -0.0700(4) 0.1813(8) 0.052(2) Uani 1.00 d . . .
O10 O 0.0794(6) -0.3202(4) 0.4734(7) 0.063(2) Uani 1.00 d . . .
O11a O 0.2118(9) -0.2109(9) 0.502(1) 0.049(4) Uani 0.50 d P . .
O11b O 0.190(1) -0.156(1) 0.578(2) 0.079(5) Uani 0.50 d P . .
O12a O 0.098(1) -0.1679(9) 0.606(1) 0.039(4) Uani 0.50 d P . .
O12b O 0.030(1) -0.2149(9) 0.577(2) 0.050(4) Uani 0.50 d P . .
N1 N -0.2611(5) -0.3109(4) -0.2021(8) 0.033(2) Uani 1.00 d . . .
N2 N 0.1382(4) -0.2750(4) 0.1296(7) 0.030(2) Uani 1.00 d . . .
N3 N -0.5010(6) -0.0463(6) 0.182(1) 0.069(3) Uani 1.00 d . . .
C1 C -0.2067(7) -0.4011(7) -0.532(1) 0.056(3) Uani 1.00 d . . .
C2 C -0.3130(7) -0.6436(6) -0.453(1) 0.055(3) Uani 1.00 d . . .
C3 C -0.0567(6) -0.4955(6) -0.200(1) 0.045(3) Uani 1.00 d . . .
C4 C -0.4630(8) -0.536(1) -0.315(1) 0.089(4) Uani 1.00 d . . .
C5 C -0.3989(6) -0.5674(6) 0.080(1) 0.052(3) Uani 1.00 d . . .
C6 C -0.3470(7) -0.3039(6) 0.128(1) 0.057(3) Uani 1.00 d . . .
C7 C -0.0533(7) -0.0833(7) 0.108(2) 0.064(4) Uani 1.00 d . . .
C8 C 0.1848(9) 0.0498(6) 0.452(2) 0.074(4) Uani 1.00 d . . .
C9 C 0.1974(8) -0.1011(7) 0.014(1) 0.065(3) Uani 1.00 d . . .
C10 C 0.1037(9) -0.3376(7) 0.626(1) 0.063(4) Uani 1.00 d . . .
C11 C 0.2792(8) -0.1289(9) 0.553(2) 0.090(5) Uani 1.00 d . . .
C12 C 0.0213(8) -0.1388(7) 0.621(1) 0.062(4) Uani 1.00 d . . .
C13 C -0.3022(7) -0.2777(6) -0.260(1) 0.046(3) Uani 1.00 d . . .
C14 C -0.3603(10) -0.2359(9) -0.331(2) 0.085(5) Uani 1.00 d . . .
C15 C 0.1910(5) -0.2985(6) 0.085(1) 0.038(2) Uani 1.00 d . . .
C16 C 0.2564(8) -0.3314(8) 0.028(1) 0.064(4) Uani 1.00 d . . .
C17 C -0.5311(8) -0.0006(7) 0.233(1) 0.059(3) Uani 1.00 d . . .
C18 C -0.5667(8) 0.0628(7) 0.302(1) 0.060(3) Uani 1.00 d . . .

loop_
_atom_site_aniso_label
_atom_site_aniso_U_11
_atom_site_aniso_U_22
_atom_site_aniso_U_33
_atom_site_aniso_U_12
_atom_site_aniso_U_13
_atom_site_aniso_U_23
Zn 0.0539(7) 0.0356(6) 0.0390(6) 0.0183(5) 0.0079(5) 0.0064(4)
Ru1 0.0205(3) 0.0253(3) 0.0211(3) 0.0098(2) 0.0065(2) 0.0085(2)
Ru2 0.0205(3) 0.0255(3) 0.0230(3) 0.0080(2) 0.0064(2) 0.0084(2)
Cl1 0.0290(9) 0.0349(10) 0.0265(9) 0.0088(8) 0.0107(7) 0.0143(7)
Cl2 0.060(2) 0.062(2) 0.081(2) 0.017(1) 0.020(1) 0.030(2)
Cl3 0.071(2) 0.070(2) 0.040(1) 0.042(1) 0.024(1) 0.022(1)
Cl4 0.077(2) 0.054(2) 0.039(1) -0.004(1) 0.002(1) 0.011(1)
S1 0.0240(8) 0.0282(9) 0.0252(9) 0.0107(7) 0.0082(7) 0.0117(7)
S2 0.0264(9) 0.0330(10) 0.0241(9) 0.0123(8) 0.0103(7) 0.0056(7)
P1 0.0259(9) 0.031(1) 0.0228(9) 0.0107(8) 0.0079(7) 0.0075(8)
P2 0.0197(9) 0.030(1) 0.032(1) 0.0103(8) 0.0088(8) 0.0097(8)
P3 0.039(1) 0.029(1) 0.034(1) 0.0055(9) 0.0055(9) 0.0117(9)
P4 0.039(1) 0.033(1) 0.026(1) 0.0094(9) -0.0009(9) 0.0077(9)
O1 0.041(3) 0.051(4) 0.024(3) 0.013(3) 0.008(2) 0.010(3)
O2 0.045(3) 0.028(3) 0.036(3) 0.009(3) 0.018(3) 0.003(2)
O3 0.042(3) 0.046(3) 0.029(3) 0.020(3) 0.017(3) 0.006(3)
O4 0.022(3) 0.050(4) 0.064(4) 0.010(3) -0.001(3) 0.018(3)
O5 0.027(3) 0.033(3) 0.042(3) 0.017(2) 0.017(2) 0.013(2)
O6 0.037(3) 0.035(3) 0.054(4) 0.017(3) 0.027(3) 0.015(3)
O7 0.079(5) 0.032(3) 0.059(4) 0.015(3) 0.014(4) 0.024(3)
O8 0.064(4) 0.030(3) 0.038(3) 0.001(3) 0.008(3) 0.002(3)
O9 0.042(4) 0.042(4) 0.056(4) -0.002(3) 0.013(3) 0.018(3)
O10 0.115(6) 0.044(4) 0.028(3) 0.039(4) 0.001(4) 0.015(3)
O11a 0.042(7) 0.060(9) 0.030(6) 0.014(7) -0.002(5) 0.011(6)
O11b 0.08(1) 0.052(10) 0.06(1) 0.009(9) -0.008(9) 0.004(8)
O12a 0.060(9) 0.053(8) 0.014(5) 0.035(7) 0.007(6) 0.013(5)
O12b 0.09(1) 0.053(9) 0.033(7) 0.046(8) 0.027(8) 0.019(6)
N1 0.035(4) 0.039(4) 0.034(4) 0.020(3) 0.011(3) 0.020(3)
N2 0.024(3) 0.037(4) 0.029(3) 0.013(3) 0.009(3) 0.011(3)
N3 0.063(6) 0.045(5) 0.098(8) 0.036(5) 0.014(5) 0.007(5)
C1 0.053(6) 0.073(7) 0.040(5) 0.017(5) 0.015(5) 0.030(5)
C2 0.066(7) 0.031(5) 0.047(6) 0.009(5) 0.017(5) -0.007(4)
C3 0.031(4) 0.060(6) 0.044(5) 0.028(4) 0.007(4) 0.009(4)
C4 0.049(7) 0.14(1) 0.041(6) 0.038(8) -0.004(5) -0.009(7)
C5 0.040(5) 0.053(6) 0.067(7) 0.008(4) 0.036(5) 0.025(5)
C6 0.044(5) 0.040(5) 0.090(8) 0.024(5) 0.024(5) 0.009(5)
C7 0.048(6) 0.050(6) 0.101(9) 0.025(5) 0.014(6) 0.038(6)
C8 0.093(9) 0.024(5) 0.083(8) 0.006(5) 0.029(7) 0.000(5)
C9 0.075(8) 0.053(6) 0.047(6) -0.003(6) 0.028(6) 0.016(5)
C10 0.119(10) 0.068(7) 0.035(5) 0.060(7) 0.031(6) 0.035(5)
C11 0.043(7) 0.073(9) 0.13(1) 0.007(6) 0.024(8) 0.031(9)
C12 0.087(8) 0.060(7) 0.057(6) 0.050(6) 0.028(6) 0.017(5)
C13 0.047(5) 0.057(6) 0.047(5) 0.030(5) 0.016(4) 0.025(5)
C14 0.10(1) 0.10(1) 0.097(10) 0.075(9) 0.027(8) 0.066(9)
C15 0.026(4) 0.051(5) 0.046(5) 0.018(4) 0.011(4) 0.028(4)
C16 0.059(6) 0.099(9) 0.070(7) 0.057(7) 0.041(6) 0.035(7)
C17 0.057(6) 0.042(6) 0.062(7) 0.012(5) 0.006(5) 0.013(5)
C18 0.059(6) 0.063(7) 0.076(7) 0.042(6) 0.033(6) 0.017(6)

loop_
_atom_type_symbol
_atom_type_description
_atom_type_scat_dispersion_real
_atom_type_scat_dispersion_imag
_atom_type_scat_source
Ru Ru -1.259 0.836
;International Tables for Crystallography
(1992, Vol. C, Tables 4.2.6.8 and 6.1.1.1)
;
S S 0.125 0.123
;International Tables for Crystallography
(1992, Vol. C, Tables 4.2.6.8 and 6.1.1.1)
;
Cl Cl 0.148 0.159
;International Tables for Crystallography
(1992, Vol. C, Tables 4.2.6.8 and 6.1.1.1)
;
P P 0.102 0.094
;International Tables for Crystallography
(1992, Vol. C, Tables 4.2.6.8 and 6.1.1.1)
;
O O 0.011 0.006
;International Tables for Crystallography
(1992, Vol. C, Tables 4.2.6.8 and 6.1.1.1)
;
Zn Zn 0.284 1.430
;International Tables for Crystallography
(1992, Vol. C, Tables 4.2.6.8 and 6.1.1.1)
;
N N 0.006 0.003
;International Tables for Crystallography
(1992, Vol. C, Tables 4.2.6.8 and 6.1.1.1)
;
C C 0.003 0.002
;International Tables for Crystallography
(1992, Vol. C, Tables 4.2.6.8 and 6.1.1.1)
;
H H 0.000 0.000
;International Tables for Crystallography
(1992, Vol. C, Table 6.1.1.2)
;

loop_
_geom_angle_atom_site_label_1
_geom_angle_atom_site_label_2
_geom_angle_atom_site_label_3
_geom_angle
_geom_angle_site_symmetry_1
_geom_angle_site_symmetry_2
_geom_angle_site_symmetry_3
_geom_angle_publ_flag
CL1 RU1 S1 86.46(6) . 1_555 1_555 yes
CL1 RU1 S2 83.47(6) . 1_555 1_555 yes
CL1 RU1 P1 91.76(7) . 1_555 1_555 yes
CL1 RU1 P2 174.12(7) . 1_555 1_555 yes
CL1 RU1 N1 89.8(2) . 1_555 1_555 yes
S1 RU1 S2 50.15(6) . 1_555 1_555 yes
S1 RU1 P1 106.27(7) . 1_555 1_555 yes
S1 RU1 P2 92.38(7) . 1_555 1_555 yes
S1 RU1 N1 157.7(2) . 1_555 1_555 yes
S2 RU1 P1 156.07(7) . 1_555 1_555 yes
S2 RU1 P2 91.35(7) . 1_555 1_555 yes
S2 RU1 N1 107.6(2) . 1_555 1_555 yes
P1 RU1 P2 94.10(7) . 1_555 1_555 yes
P1 RU1 N1 95.8(2) . 1_555 1_555 yes
P2 RU1 N1 89.1(2) . 1_555 1_555 yes
CL1 RU2 S1 83.24(6) . 1_555 1_555 yes
CL1 RU2 S2 86.30(6) . 1_555 1_555 yes
CL1 RU2 P3 90.80(7) . 1_555 1_555 yes
CL1 RU2 P4 174.37(8) . 1_555 1_555 yes
CL1 RU2 N2 87.5(2) . 1_555 1_555 yes
S1 RU2 S2 50.19(6) . 1_555 1_555 yes
S1 RU2 P3 157.76(8) . 1_555 1_555 yes
S1 RU2 P4 92.10(7) . 1_555 1_555 yes
S1 RU2 N2 105.1(2) . 1_555 1_555 yes
S2 RU2 P3 108.20(8) . 1_555 1_555 yes
S2 RU2 P4 93.16(8) . 1_555 1_555 yes
S2 RU2 N2 155.1(2) . 1_555 1_555 yes
P3 RU2 P4 94.69(8) . 1_555 1_555 yes
P3 RU2 N2 96.0(2) . 1_555 1_555 yes
P4 RU2 N2 90.7(2) . 1_555 1_555 yes
CL2 ZN1 CL3 116.3(1) . 1_555 1_555 yes
CL2 ZN1 CL4 111.7(1) . 1_555 1_555 yes
CL2 ZN1 N3 108.4(3) . 1_555 1_555 yes
CL3 ZN1 CL4 115.1(1) . 1_555 1_555 yes
CL3 ZN1 N3 100.8(3) . 1_555 1_555 yes
CL4 ZN1 N3 102.6(3) . 1_555 1_555 yes
RU1 CL1 RU2 87.43(6) . 1_555 1_555 yes
RU1 S1 RU2 91.01(6) . 1_555 1_555 yes
RU1 S1 S2 68.55(7) . 1_555 1_555 yes
RU2 S1 S2 61.22(7) . 1_555 1_555 yes
RU1 S2 RU2 91.05(6) . 1_555 1_555 yes
RU1 S2 S1 61.29(7) . 1_555 1_555 yes
RU2 S2 S1 68.58(7) . 1_555 1_555 yes
RU1 P1 O1 118.6(2) . 1_555 1_555 yes
RU1 P1 O2 115.3(2) . 1_555 1_555 yes
RU1 P1 O3 117.4(2) . 1_555 1_555 yes
O1 P1 O2 101.1(3) . 1_555 1_555 yes
O1 P1 O3 97.4(3) . 1_555 1_555 yes
O2 P1 O3 104.2(3) . 1_555 1_555 yes
RU1 P2 O4 119.3(3) . 1_555 1_555 yes
RU1 P2 O5 115.7(2) . 1_555 1_555 yes
RU1 P2 O6 114.9(2) . 1_555 1_555 yes
O4 P2 O5 106.6(3) . 1_555 1_555 yes
O4 P2 O6 96.4(3) . 1_555 1_555 yes
O5 P2 O6 100.7(3) . 1_555 1_555 yes
RU2 P3 O7 117.3(3) . 1_555 1_555 yes
RU2 P3 O8 116.3(2) . 1_555 1_555 yes
RU2 P3 O9 118.9(3) . 1_555 1_555 yes
O7 P3 O8 105.2(4) . 1_555 1_555 yes
O7 P3 O9 97.0(4) . 1_555 1_555 yes
O8 P3 O9 99.0(4) . 1_555 1_555 yes
RU2 P4 O10 110.5(2) . 1_555 1_555 yes
RU2 P4 O11a 112.9(4) . 1_555 1_555 yes
RU2 P4 O11b 126.6(6) . 1_555 1_555 yes
RU2 P4 O12a 127.2(4) . 1_555 1_555 yes
O10 P4 O11a 87.5(6) . 1_555 1_555 yes
O10 P4 O11b 114.2(7) . 1_555 1_555 yes
O10 P4 O12a 111.1(5) . 1_555 1_555 yes
O11a P4 O11b 44.3(8) . 1_555 1_555 yes
O11a P4 O12a 99.9(7) . 1_555 1_555 yes
O11b P4 O12a 57.9(9) . 1_555 1_555 yes
P1 O1 C1 119.3(5) . 1_555 1_555 yes
P1 O2 C2 122.0(5) . 1_555 1_555 yes
P1 O3 C3 120.3(5) . 1_555 1_555 yes
P2 O4 C4 127.5(7) . 1_555 1_555 yes
P2 O5 C5 122.7(5) . 1_555 1_555 yes
P2 O6 C6 121.6(6) . 1_555 1_555 yes
P3 O7 C7 120.2(6) . 1_555 1_555 yes
P3 O8 C8 122.9(7) . 1_555 1_555 yes
P3 O9 C9 119.0(6) . 1_555 1_555 yes
P4 O10 C10 126.7(6) . 1_555 1_555 yes
P4 O11a O11b 63.1(10) . 1_555 1_555 yes
P4 O11a C11 121(1) . 1_555 1_555 yes
O11b O11a C11 65(1) . 1_555 1_555 yes
P4 O11b O11a 72.6(10) . 1_555 1_555 yes
P4 O12a O12b 82(1) . 1_555 1_555 yes
P4 O12a C12 126.0(9) . 1_555 1_555 yes
O12b O12a C12 62(1) . 1_555 1_555 yes
RU1 N1 C13 174.6(7) . 1_555 1_555 yes
RU2 N2 C15 174.2(7) . 1_555 1_555 yes
ZN1 N3 C17 167(1) . 1_555 1_555 yes
N1 C13 C14 176(1) . 1_555 1_555 yes
N2 C15 C16 178.1(10) . 1_555 1_555 yes
N3 C17 C18 177(1) . 1_555 1_555 yes

loop_
_geom_bond_atom_site_label_1
_geom_bond_atom_site_label_2
_geom_bond_distance
_geom_bond_site_symmetry_1
_geom_bond_site_symmetry_2
_geom_bond_publ_flag
RU1 CL1 2.492(2) . . yes
RU1 S1 2.348(2) . . yes
RU1 S2 2.491(2) . . yes
RU1 P1 2.215(2) . . yes
RU1 P2 2.200(2) . . yes
RU1 N1 2.049(6) . . yes
RU2 CL1 2.503(2) . . yes
RU2 S1 2.490(2) . . yes
RU2 S2 2.345(2) . . yes
RU2 P3 2.216(2) . . yes
RU2 P4 2.218(2) . . yes
RU2 N2 2.043(6) . . yes
ZN1 CL2 2.228(3) . . yes
ZN1 CL3 2.253(3) . . yes
ZN1 CL4 2.227(3) . . yes
ZN1 N3 2.062(8) . . yes
S1 S2 2.055(3) . . yes
P1 O1 1.597(6) . . yes
P1 O2 1.586(6) . . yes
P1 O3 1.609(6) . . yes
P2 O4 1.600(6) . . yes
P2 O5 1.567(6) . . yes
P2 O6 1.597(6) . . yes
P3 O7 1.597(7) . . yes
P3 O8 1.580(6) . . yes
P3 O9 1.628(6) . . yes
P4 O10 1.556(6) . . yes
P4 O11a 1.68(1) . . yes
P4 O11b 1.57(2) . . yes
P4 O12a 1.53(1) . . yes
O1 C1 1.49(1) . . yes
O2 C2 1.471(10) . . yes
O3 C3 1.461(10) . . yes
O4 C4 1.43(1) . . yes
O5 C5 1.485(9) . . yes
O6 C6 1.46(1) . . yes
O7 C7 1.48(1) . . yes
O8 C8 1.45(1) . . yes
O9 C9 1.44(1) . . yes
O10 C10 1.441(10) . . yes
O11a O11b 1.23(2) . . yes
O11a C11 1.37(2) . . yes
O12a O12b 1.05(2) . . yes
O12a C12 1.48(2) . . yes
N1 C13 1.13(1) . . yes
N2 C15 1.15(1) . . yes
N3 C17 1.12(1) . . yes
C13 C14 1.48(1) . . yes
C15 C16 1.47(1) . . yes
C17 C18 1.48(1) . . yes

loop_
_geom_contact_atom_site_label_1
_geom_contact_atom_site_label_2
_geom_contact_distance
_geom_contact_site_symmetry_1
_geom_contact_site_symmetry_2
_geom_contact_publ_flag
RU2 CL1 2.503(2) . . ?
CL1 O12b 3.44(1) . 1_554 ?
CL2 C6 3.57(1) . . ?
CL3 C18 3.58(1) . 2_456 ?
CL3 C6 3.585(9) . . ?
CL4 C2 3.459(9) . 2_444 ?
O2 C16 3.39(1) . 2_545 ?
O4 C5 3.33(1) . 2_445 ?
O5 C16 3.10(1) . 2_545 ?
O6 C1 3.43(1) . 1_556 ?
O9 C18 3.44(1) . 1_655 ?
O10 C3 3.40(1) . 2_545 ?
O11a C2 3.44(2) . 2_545 ?
O12a C9 3.34(1) . 1_556 ?
C5 C16 3.47(1) . 2_545 ?
C14 C18 3.57(2) . 2_455 ?

loop_
_geom_torsion_atom_site_label_1
_geom_torsion_atom_site_label_2
_geom_torsion_atom_site_label_3
_geom_torsion_atom_site_label_4
_geom_torsion
_geom_torsion_site_symmetry_1
_geom_torsion_site_symmetry_2
_geom_torsion_site_symmetry_3
_geom_torsion_site_symmetry_4
_geom_torsion_publ_flag
RU1 CL1 RU2 S1 24.48(6) 1_555 1_555 1_555 1_555 yes
RU1 CL1 RU2 S2 -25.85(6) 1_555 1_555 1_555 1_555 yes
RU1 CL1 RU2 P3 -134.03(8) 1_555 1_555 1_555 1_555 yes
RU1 CL1 RU2 P4 58.8(8) 1_555 1_555 1_555 1_555 yes
RU1 CL1 RU2 N2 130.0(2) 1_555 1_555 1_555 1_555 yes
RU1 S1 RU2 CL1 -26.08(6) 1_555 1_555 1_555 1_555 yes
RU1 S1 RU2 S2 64.73(7) 1_555 1_555 1_555 1_555 yes
RU1 S1 RU2 P3 49.3(2) 1_555 1_555 1_555 1_555 yes
RU1 S1 RU2 P4 157.09(8) 1_555 1_555 1_555 1_555 yes
RU1 S1 RU2 N2 -111.6(2) 1_555 1_555 1_555 1_555 yes
RU1 S1 S2 RU2 -103.73(6) 1_555 1_555 1_555 1_555 yes
RU1 S2 RU2 CL1 25.84(6) 1_555 1_555 1_555 1_555 yes
RU1 S2 RU2 S1 -58.45(7) 1_555 1_555 1_555 1_555 yes
RU1 S2 RU2 P3 115.46(8) 1_555 1_555 1_555 1_555 yes
RU1 S2 RU2 P4 -148.55(7) 1_555 1_555 1_555 1_555 yes
RU1 S2 RU2 N2 -50.1(4) 1_555 1_555 1_555 1_555 yes
RU1 S2 S1 RU2 103.73(6) 1_555 1_555 1_555 1_555 yes
RU1 P1 O1 C1 64.1(7) 1_555 1_555 1_555 1_555 yes
RU1 P1 O2 C2 176.3(6) 1_555 1_555 1_555 1_555 yes
RU1 P1 O3 C3 51.6(7) 1_555 1_555 1_555 1_555 yes
RU1 P2 O4 C4 76.6(10) 1_555 1_555 1_555 1_555 yes
RU1 P2 O5 C5 171.7(6) 1_555 1_555 1_555 1_555 yes
RU1 P2 O6 C6 57.0(7) 1_555 1_555 1_555 1_555 yes
RU1 N1 C13 C14 -33(25) 1_555 1_555 1_555 1_555 yes
RU2 CL1 RU1 S1 -25.94(6) 1_555 1_555 1_555 1_555 yes
RU2 CL1 RU1 S2 24.34(6) 1_555 1_555 1_555 1_555 yes
RU2 CL1 RU1 P1 -132.14(7) 1_555 1_555 1_555 1_555 yes
RU2 CL1 RU1 P2 52.8(7) 1_555 1_555 1_555 1_555 yes
RU2 CL1 RU1 N1 132.1(2) 1_555 1_555 1_555 1_555 yes
RU2 S1 RU1 CL1 26.06(6) 1_555 1_555 1_555 1_555 yes
RU2 S1 RU1 S2 -58.39(7) 1_555 1_555 1_555 1_555 yes
RU2 S1 RU1 P1 116.86(7) 1_555 1_555 1_555 1_555 yes
RU2 S1 RU1 P2 -148.17(7) 1_555 1_555 1_555 1_555 yes
RU2 S1 RU1 N1 -54.7(5) 1_555 1_555 1_555 1_555 yes
RU2 S2 RU1 CL1 -26.08(7) 1_555 1_555 1_555 1_555 yes
RU2 S2 RU1 S1 64.76(7) 1_555 1_555 1_555 1_555 yes
RU2 S2 RU1 P1 53.5(2) 1_555 1_555 1_555 1_555 yes
RU2 S2 RU1 P2 156.72(7) 1_555 1_555 1_555 1_555 yes
RU2 S2 RU1 N1 -113.8(2) 1_555 1_555 1_555 1_555 yes
RU2 P3 O7 C7 50.7(8) 1_555 1_555 1_555 1_555 yes
RU2 P3 O8 C8 177.8(8) 1_555 1_555 1_555 1_555 yes
RU2 P3 O9 C9 62.4(8) 1_555 1_555 1_555 1_555 yes
RU2 P4 O10 C10 -175.3(8) 1_555 1_555 1_555 1_555 yes
RU2 P4 O11a O11b 119(1) 1_555 1_555 1_555 1_555 yes
RU2 P4 O11a C11 87(1) 1_555 1_555 1_555 1_555 yes
RU2 P4 O11b O11a -86(1) 1_555 1_555 1_555 1_555 yes
RU2 P4 O12a O12b 81(1) 1_555 1_555 1_555 1_555 yes
RU2 P4 O12a C12 34(1) 1_555 1_555 1_555 1_555 yes
RU2 N2 C15 C16 -37(32) 1_555 1_555 1_555 1_555 yes
ZN1 N3 C17 C18 155(23) 1_555 1_555 1_555 1_555 yes
CL1 RU1 S1 S2 84.45(8) 1_555 1_555 1_555 1_555 yes
CL1 RU1 S2 S1 -90.83(8) 1_555 1_555 1_555 1_555 yes
CL1 RU1 P1 O1 -80.7(3) 1_555 1_555 1_555 1_555 yes
CL1 RU1 P1 O2 159.3(3) 1_555 1_555 1_555 1_555 yes
CL1 RU1 P1 O3 35.9(3) 1_555 1_555 1_555 1_555 yes
CL1 RU1 P2 O4 112.0(7) 1_555 1_555 1_555 1_555 yes
CL1 RU1 P2 O5 -118.6(7) 1_555 1_555 1_555 1_555 yes
CL1 RU1 P2 O6 -1.7(8) 1_555 1_555 1_555 1_555 yes
CL1 RU1 N1 C13 -124(7) 1_555 1_555 1_555 1_555 yes
CL1 RU2 S1 S2 -90.81(8) 1_555 1_555 1_555 1_555 yes
CL1 RU2 S2 S1 84.28(8) 1_555 1_555 1_555 1_555 yes
CL1 RU2 P3 O7 34.3(3) 1_555 1_555 1_555 1_555 yes
CL1 RU2 P3 O8 160.0(3) 1_555 1_555 1_555 1_555 yes
CL1 RU2 P3 O9 -81.9(3) 1_555 1_555 1_555 1_555 yes
CL1 RU2 P4 O10 -2.6(10) 1_555 1_555 1_555 1_555 yes
CL1 RU2 P4 O11a 93.6(10) 1_555 1_555 1_555 1_555 yes
CL1 RU2 P4 O11b 142(1) 1_555 1_555 1_555 1_555 yes
CL1 RU2 P4 O12a -142(1) 1_555 1_555 1_555 1_555 yes
CL1 RU2 N2 C15 -51(6) 1_555 1_555 1_555 1_555 yes
CL2 ZN1 N3 C17 -151(4) 1_555 1_555 1_555 1_555 yes
CL3 ZN1 N3 C17 -28(4) 1_555 1_555 1_555 1_555 yes
CL4 ZN1 N3 C17 90(4) 1_555 1_555 1_555 1_555 yes
S1 RU1 P1 O1 -167.5(3) 1_555 1_555 1_555 1_555 yes
S1 RU1 P1 O2 72.5(3) 1_555 1_555 1_555 1_555 yes
S1 RU1 P1 O3 -50.9(3) 1_555 1_555 1_555 1_555 yes
S1 RU1 P2 O4 -169.5(3) 1_555 1_555 1_555 1_555 yes
S1 RU1 P2 O5 -40.1(2) 1_555 1_555 1_555 1_555 yes
S1 RU1 P2 O6 76.7(3) 1_555 1_555 1_555 1_555 yes
S1 RU1 N1 C13 -44(8) 1_555 1_555 1_555 1_555 yes
S1 RU2 P3 O7 -39.6(4) 1_555 1_555 1_555 1_555 yes
S1 RU2 P3 O8 86.1(4) 1_555 1_555 1_555 1_555 yes
S1 RU2 P3 O9 -155.8(3) 1_555 1_555 1_555 1_555 yes
S1 RU2 P4 O10 31.5(4) 1_555 1_555 1_555 1_555 yes
S1 RU2 P4 O11a 127.6(6) 1_555 1_555 1_555 1_555 yes
S1 RU2 P4 O11b 176.9(9) 1_555 1_555 1_555 1_555 yes
S1 RU2 P4 O12a -108.6(7) 1_555 1_555 1_555 1_555 yes
S1 RU2 N2 C15 30(6) 1_555 1_555 1_555 1_555 yes
S1 S2 RU1 P1 -11.3(2) 1_555 1_555 1_555 1_555 yes
S1 S2 RU1 P2 91.97(8) 1_555 1_555 1_555 1_555 yes
S1 S2 RU1 N1 -178.5(2) 1_555 1_555 1_555 1_555 yes
S1 S2 RU2 P3 173.91(9) 1_555 1_555 1_555 1_555 yes
S1 S2 RU2 P4 -90.10(9) 1_555 1_555 1_555 1_555 yes
S1 S2 RU2 N2 8.4(4) 1_555 1_555 1_555 1_555 yes
S2 RU1 P1 O1 -158.5(3) 1_555 1_555 1_555 1_555 yes
S2 RU1 P1 O2 81.5(3) 1_555 1_555 1_555 1_555 yes
S2 RU1 P1 O3 -41.9(3) 1_555 1_555 1_555 1_555 yes
S2 RU1 P2 O4 140.3(3) 1_555 1_555 1_555 1_555 yes
S2 RU1 P2 O5 -90.3(2) 1_555 1_555 1_555 1_555 yes
S2 RU1 P2 O6 26.6(3) 1_555 1_555 1_555 1_555 yes
S2 RU1 N1 C13 -41(7) 1_555 1_555 1_555 1_555 yes
S2 RU2 P3 O7 -52.0(3) 1_555 1_555 1_555 1_555 yes
S2 RU2 P3 O8 73.6(3) 1_555 1_555 1_555 1_555 yes
S2 RU2 P3 O9 -168.2(3) 1_555 1_555 1_555 1_555 yes
S2 RU2 P4 O10 81.7(4) 1_555 1_555 1_555 1_555 yes
S2 RU2 P4 O11a 177.9(6) 1_555 1_555 1_555 1_555 yes
S2 RU2 P4 O11b -132.9(9) 1_555 1_555 1_555 1_555 yes
S2 RU2 P4 O12a -58.3(7) 1_555 1_555 1_555 1_555 yes
S2 RU2 N2 C15 24(6) 1_555 1_555 1_555 1_555 yes
S2 S1 RU1 P1 175.25(8) 1_555 1_555 1_555 1_555 yes
S2 S1 RU1 P2 -89.78(8) 1_555 1_555 1_555 1_555 yes
S2 S1 RU1 N1 3.7(5) 1_555 1_555 1_555 1_555 yes
S2 S1 RU2 P3 -15.5(2) 1_555 1_555 1_555 1_555 yes
S2 S1 RU2 P4 92.36(9) 1_555 1_555 1_555 1_555 yes
S2 S1 RU2 N2 -176.4(2) 1_555 1_555 1_555 1_555 yes
P1 RU1 P2 O4 -63.0(3) 1_555 1_555 1_555 1_555 yes
P1 RU1 P2 O5 66.4(2) 1_555 1_555 1_555 1_555 yes
P1 RU1 P2 O6 -176.7(3) 1_555 1_555 1_555 1_555 yes
P1 RU1 N1 C13 144(7) 1_555 1_555 1_555 1_555 yes
P2 RU1 P1 O1 98.8(3) 1_555 1_555 1_555 1_555 yes
P2 RU1 P1 O2 -21.2(3) 1_555 1_555 1_555 1_555 yes
P2 RU1 P1 O3 -144.6(3) 1_555 1_555 1_555 1_555 yes
P2 RU1 N1 C13 50(7) 1_555 1_555 1_555 1_555 yes
P3 RU2 P4 O10 -169.7(4) 1_555 1_555 1_555 1_555 yes
P3 RU2 P4 O11a -73.6(6) 1_555 1_555 1_555 1_555 yes
P3 RU2 P4 O11b -24.3(9) 1_555 1_555 1_555 1_555 yes
P3 RU2 P4 O12a 50.2(7) 1_555 1_555 1_555 1_555 yes
P3 RU2 N2 C15 -142(6) 1_555 1_555 1_555 1_555 yes
P4 RU2 P3 O7 -146.9(3) 1_555 1_555 1_555 1_555 yes
P4 RU2 P3 O8 -21.3(3) 1_555 1_555 1_555 1_555 yes
P4 RU2 P3 O9 96.9(3) 1_555 1_555 1_555 1_555 yes
P4 RU2 N2 C15 123(6) 1_555 1_555 1_555 1_555 yes
P4 O11b O11a C11 149(1) 1_555 1_555 1_555 1_555 yes
O1 P1 RU1 N1 9.3(3) 1_555 1_555 1_555 1_555 yes
O1 P1 O2 C2 47.1(7) 1_555 1_555 1_555 1_555 yes
O1 P1 O3 C3 179.2(6) 1_555 1_555 1_555 1_555 yes
O2 P1 RU1 N1 -110.8(3) 1_555 1_555 1_555 1_555 yes
O2 P1 O1 C1 -168.8(6) 1_555 1_555 1_555 1_555 yes
O2 P1 O3 C3 -77.3(6) 1_555 1_555 1_555 1_555 yes
O3 P1 RU1 N1 125.9(3) 1_555 1_555 1_555 1_555 yes
O3 P1 O1 C1 -62.7(7) 1_555 1_555 1_555 1_555 yes
O3 P1 O2 C2 -53.6(7) 1_555 1_555 1_555 1_555 yes
O4 P2 RU1 N1 32.7(3) 1_555 1_555 1_555 1_555 yes
O4 P2 O5 C5 -53.0(7) 1_555 1_555 1_555 1_555 yes
O4 P2 O6 C6 -69.5(7) 1_555 1_555 1_555 1_555 yes
O5 P2 RU1 N1 162.1(3) 1_555 1_555 1_555 1_555 yes
O5 P2 O4 C4 -56(1) 1_555 1_555 1_555 1_555 yes
O5 P2 O6 C6 -177.9(6) 1_555 1_555 1_555 1_555 yes
O6 P2 RU1 N1 -81.0(3) 1_555 1_555 1_555 1_555 yes
O6 P2 O4 C4 -160.1(10) 1_555 1_555 1_555 1_555 yes
O6 P2 O5 C5 47.2(7) 1_555 1_555 1_555 1_555 yes
O7 P3 RU2 N2 121.9(4) 1_555 1_555 1_555 1_555 yes
O7 P3 O8 C8 -50.6(9) 1_555 1_555 1_555 1_555 yes
O7 P3 O9 C9 -64.1(8) 1_555 1_555 1_555 1_555 yes
O8 P3 RU2 N2 -112.5(4) 1_555 1_555 1_555 1_555 yes
O8 P3 O7 C7 -80.3(8) 1_555 1_555 1_555 1_555 yes
O8 P3 O9 C9 -170.8(7) 1_555 1_555 1_555 1_555 yes
O9 P3 RU2 N2 5.7(3) 1_555 1_555 1_555 1_555 yes
O9 P3 O7 C7 178.3(7) 1_555 1_555 1_555 1_555 yes
O9 P3 O8 C8 49.3(9) 1_555 1_555 1_555 1_555 yes
O10 P4 RU2 N2 -73.6(4) 1_555 1_555 1_555 1_555 yes
O10 P4 O11a O11b -129(1) 1_555 1_555 1_555 1_555 yes
O10 P4 O11a C11 -161(1) 1_555 1_555 1_555 1_555 yes
O10 P4 O11b O11a 58(1) 1_555 1_555 1_555 1_555 yes
O10 P4 O12a O12b -58(1) 1_555 1_555 1_555 1_555 yes
O10 P4 O12a C12 -105(1) 1_555 1_555 1_555 1_555 yes
O11a P4 RU2 N2 22.5(6) 1_555 1_555 1_555 1_555 yes
O11a P4 O10 C10 71(1) 1_555 1_555 1_555 1_555 yes
O11a P4 O12a O12b -149(1) 1_555 1_555 1_555 1_555 yes
O11a P4 O12a C12 163(1) 1_555 1_555 1_555 1_555 yes
O11a O11b P4 O12a 158(1) 1_555 1_555 1_555 1_555 yes
O11b P4 RU2 N2 71.7(10) 1_555 1_555 1_555 1_555 yes
O11b P4 O10 C10 34(1) 1_555 1_555 1_555 1_555 yes
O11b P4 O11a C11 -32(1) 1_555 1_555 1_555 1_555 yes
O11b P4 O12a O12b -164(1) 1_555 1_555 1_555 1_555 yes
O11b P4 O12a C12 148(1) 1_555 1_555 1_555 1_555 yes
O11b O11a P4 O12a -18(1) 1_555 1_555 1_555 1_555 yes
O12a P4 RU2 N2 146.3(7) 1_555 1_555 1_555 1_555 yes
O12a P4 O10 C10 -28(1) 1_555 1_555 1_555 1_555 yes
O12a P4 O11a C11 -50(1) 1_555 1_555 1_555 1_555 yes
